data_4024976
loop_
_publ_author_name
'Braulio Rodriguez-Molina'
'Ma. Eugenia Ochoa'
'Norberto Farf\'an'
'Rosa Santillan'
'Miguel A. Garc\'ia-Garibay'

_publ_contact_author_address
;     
      Chemistry and Biochemistry Department
      University of California Los Angeles
      Charles E. Young Drive East
      Los Angeles, CA 90095
      USA
;
_publ_contact_author_email mgg@chem.ucla.edu
_publ_contact_author_name 'Miguel A. Garcia-Garibay'
_publ_contact_author_phone '310 825 3159'
_publ_section_title
;
Synthesis, Characterization, and Rotational Dynamics of Crystalline
Molecular Compasses with N-Heterocyclic Rotators
;
_journal_name_full 'Journal of Organic Chemistry'
_journal_page_first 8554
_journal_page_last 8565
_journal_paper_doi 10.1021/jo901261j
_journal_volume 74
_journal_year 2009
_chemical_formula_moiety 'C47 H33 N, 2(C4 H8 O)'
_chemical_formula_sum 'C55 H49 N O2'
_chemical_formula_weight 755.95
_chemical_name_systematic
;
  2,5-Bis(3,3,3-triphenylpropynyl)pyridine
;
_space_group_IT_number 2
_symmetry_cell_setting triclinic
_symmetry_space_group_name_Hall '-P 1'
_symmetry_space_group_name_H-M 'P -1'
_atom_sites_solution_hydrogens geom
_atom_sites_solution_primary direct
_atom_sites_solution_secondary difmap
_audit_conform_dict_location ftp://ftp.iucr.org/pub/cif_core.dic
_audit_conform_dict_name cif_core.dic
_audit_conform_dict_version 2.4
_audit_creation_date 2009-05-17T22:24:05-00:00
_audit_creation_method 'WinGX routine CIF_UPDATE'
_cell_angle_alpha 77.432(3)
_cell_angle_beta 79.852(3)
_cell_angle_gamma 74.786(2)
_cell_formula_units_Z 1
_cell_length_a 8.593(3)
_cell_length_b 9.357(3)
_cell_length_c 13.962(4)
_cell_measurement_reflns_used 2049
_cell_measurement_temperature 100(2)
_cell_measurement_theta_max 26.35
_cell_measurement_theta_min 4.78
_cell_volume 1048.8(6)
_computing_cell_refinement 'Bruker SMART APEX2'
_computing_data_collection 'Bruker SMART APEX2'
_computing_data_reduction 'Bruker SAINT APEX2'
_computing_molecular_graphics 'Bruker SHELXTL'
_computing_publication_material 'Bruker SHELXTL'
_computing_structure_refinement 'SHELXL-97 (Sheldrick, 1997)'
_computing_structure_solution 'SHELXS-97 (Sheldrick, 1990)'
_diffrn_ambient_temperature 100(2)
_diffrn_measured_fraction_theta_full 0.980
_diffrn_measured_fraction_theta_max 0.924
_diffrn_measurement_device_type 'CCD area detector'
_diffrn_measurement_method 'phi and omega scans'
_diffrn_radiation_monochromator graphite
_diffrn_radiation_source 'fine-focus sealed tube'
_diffrn_radiation_type MoK\a
_diffrn_radiation_wavelength 0.71073
_diffrn_reflns_av_R_equivalents 0.0265
_diffrn_reflns_av_sigmaI/netI 0.0493
_diffrn_reflns_limit_h_max 11
_diffrn_reflns_limit_h_min -11
_diffrn_reflns_limit_k_max 12
_diffrn_reflns_limit_k_min -13
_diffrn_reflns_limit_l_max 19
_diffrn_reflns_limit_l_min -19
_diffrn_reflns_number 10237
_diffrn_reflns_theta_full 26.50
_diffrn_reflns_theta_max 30.07
_diffrn_reflns_theta_min 4.08
_exptl_absorpt_coefficient_mu 0.071
_exptl_absorpt_correction_T_max 0.9929
_exptl_absorpt_correction_T_min 0.9510
_exptl_absorpt_correction_type multi-scan
_exptl_absorpt_process_details 'Sadabs (Bruker)'
_exptl_crystal_colour colorless
_exptl_crystal_density_diffrn 1.197
_exptl_crystal_density_method 'not measured'
_exptl_crystal_description block
_exptl_crystal_F_000 402
_exptl_crystal_size_max 0.40
_exptl_crystal_size_mid 0.30
_exptl_crystal_size_min 0.10
_refine_diff_density_max 0.441
_refine_diff_density_min -0.311
_refine_diff_density_rms 0.048
_refine_ls_extinction_method none
_refine_ls_goodness_of_fit_ref 1.064
_refine_ls_hydrogen_treatment mixed
_refine_ls_matrix_type full
_refine_ls_number_parameters 295
_refine_ls_number_reflns 5688
_refine_ls_number_restraints 0
_refine_ls_restrained_S_all 1.064
_refine_ls_R_factor_all 0.0929
_refine_ls_R_factor_gt 0.0599
_refine_ls_shift/su_max 0.000
_refine_ls_shift/su_mean 0.000
_refine_ls_structure_factor_coef Fsqd
_refine_ls_weighting_details 'calc w=1/[\s^2^(Fo^2^)+(0.0798P)^2^+0.1841P] where P=(Fo^2^+2Fc^2^)/3'
_refine_ls_weighting_scheme calc
_refine_ls_wR_factor_gt 0.1527
_refine_ls_wR_factor_ref 0.1729
_reflns_number_gt 3751
_reflns_number_total 5688
_reflns_threshold_expression >2sigma(I)
_cod_data_source_file jo901261j_si_002.cif
_cod_data_source_block gg408s
_cod_depositor_comments
;
The following automatic conversions were performed:
'_symmetry_cell_setting' value 'Triclinic' changed to 'triclinic'
according to '/home/saulius/struct/CIF-dictionaries/cif_core.dic'
dictionary named 'cif_core.dic' version 2.4.1 from 2010-06-29.

Automatic conversion script
Id: cif_fix_enum 1527 2010-12-29 10:47:43Z saulius 
;
_cod_original_sg_symbol_H-M P-1
_cod_database_code 4024976

loop_
_symmetry_equiv_pos_as_xyz
'x, y, z'
'-x, -y, -z'

loop_
_atom_site_label
_atom_site_type_symbol
_atom_site_fract_x
_atom_site_fract_y
_atom_site_fract_z
_atom_site_U_iso_or_equiv
_atom_site_adp_type
_atom_site_occupancy
_atom_site_symmetry_multiplicity
_atom_site_calc_flag
_atom_site_refinement_flags
_atom_site_disorder_assembly
_atom_site_disorder_group
C5 C 0.64805(17) 0.70211(16) 0.30709(10) 0.0207(3) Uani 1 1 d . . .
C18 C 0.70201(17) 0.72413(17) 0.40205(10) 0.0212(3) Uani 1 1 d . . .
C23 C 0.77497(18) 0.60518(18) 0.47048(11) 0.0257(3) Uani 1 1 d . . .
H3 H 0.7934 0.5048 0.4600 0.031 Uiso 1 1 calc R . .
C22 C 0.82139(19) 0.6323(2) 0.55468(12) 0.0306(4) Uani 1 1 d . . .
H4 H 0.8708 0.5502 0.6014 0.037 Uiso 1 1 calc R . .
C21 C 0.7956(2) 0.7784(2) 0.57024(12) 0.0330(4) Uani 1 1 d . . .
H5 H 0.8277 0.7971 0.6272 0.040 Uiso 1 1 calc R . .
C20 C 0.7226(2) 0.8971(2) 0.50211(13) 0.0330(4) Uani 1 1 d . . .
H6 H 0.7045 0.9976 0.5124 0.040 Uiso 1 1 calc R . .
C19 C 0.67588(19) 0.87009(18) 0.41926(12) 0.0279(3) Uani 1 1 d . . .
H7 H 0.6251 0.9524 0.3733 0.033 Uiso 1 1 calc R . .
C12 C 0.46279(18) 0.76453(17) 0.30792(11) 0.0243(3) Uani 1 1 d . . .
C17 C 0.35853(19) 0.74886(18) 0.39565(13) 0.0289(4) Uani 1 1 d . . .
H9 H 0.4018 0.7059 0.4563 0.035 Uiso 1 1 calc R . .
C16 C 0.1905(2) 0.7959(2) 0.39513(15) 0.0380(4) Uani 1 1 d . . .
H10 H 0.1199 0.7844 0.4554 0.046 Uiso 1 1 calc R . .
C15 C 0.1270(2) 0.8587(2) 0.30805(18) 0.0507(6) Uani 1 1 d . . .
H11 H 0.0125 0.8870 0.3075 0.061 Uiso 1 1 calc R . .
C14 C 0.2292(3) 0.8806(3) 0.22158(18) 0.0607(7) Uani 1 1 d . . .
H12 H 0.1853 0.9292 0.1618 0.073 Uiso 1 1 calc R . .
C13 C 0.3962(2) 0.8322(2) 0.22098(14) 0.0421(5) Uani 1 1 d . . .
H13 H 0.4657 0.8456 0.1604 0.051 Uiso 1 1 calc R . .
C6 C 0.69578(18) 0.53450(17) 0.29634(11) 0.0225(3) Uani 1 1 d . . .
C11 C 0.5894(2) 0.44091(19) 0.33492(12) 0.0301(4) Uani 1 1 d . . .
C10 C 0.6348(2) 0.2895(2) 0.32861(14) 0.0356(4) Uani 1 1 d . . .
C9 C 0.7866(2) 0.2289(2) 0.28280(14) 0.0362(4) Uani 1 1 d . . .
C8 C 0.8930(2) 0.3211(2) 0.24351(14) 0.0350(4) Uani 1 1 d . . .
C7 C 0.8487(2) 0.47217(19) 0.25061(12) 0.0289(4) Uani 1 1 d . . .
C4 C 0.73473(18) 0.78861(17) 0.22276(11) 0.0239(3) Uani 1 1 d . . .
C3 C 0.80877(19) 0.85610(18) 0.15530(11) 0.0263(3) Uani 1 1 d . . .
C2 C 0.90466(19) 0.93115(18) 0.07483(11) 0.0262(3) Uani 1 1 d . . .
C1 C 1.0350(2) 0.8465(2) 0.02173(12) 0.0325(4) Uani 1 1 d . . .
N24 N 0.8700(2) 1.08446(18) 0.05297(11) 0.0341(4) Uani 0.50 1 d P . 1
C24 C 0.8700(2) 1.08446(18) 0.05297(11) 0.0341(4) Uani 0.50 1 d P . 2
H24 H 0.7808 1.1423 0.0893 0.041 Uiso 0.50 1 calc PR . 2
H15 H 0.484(2) 0.478(2) 0.3672(13) 0.042(5) Uiso 1 1 d . . .
H16 H 0.558(3) 0.227(2) 0.3572(15) 0.050(6) Uiso 1 1 d . . .
H17 H 0.822(2) 0.120(2) 0.2788(15) 0.044(6) Uiso 1 1 d . . .
H18 H 0.997(3) 0.282(2) 0.2092(16) 0.049(6) Uiso 1 1 d . . .
H19 H 0.922(2) 0.535(2) 0.2230(14) 0.037(5) Uiso 1 1 d . . .
H23 H 1.068(3) 0.742(3) 0.0377(16) 0.053(6) Uiso 1 1 d . . .
O1 O 0.1966(5) 0.4743(3) 0.0888(2) 0.0614(12) Uani 0.732(10) 1 d P A 1
O1A O 0.2808(19) 0.4926(12) 0.0593(9) 0.094(4) Uiso 0.268(10) 1 d P A 2
C25 C 0.3266(4) 0.4285(4) 0.1495(2) 0.0825(9) Uani 1 1 d . . .
H25A H 0.2835 0.4366 0.2192 0.099 Uiso 1 1 calc R A 1
H25B H 0.4061 0.4923 0.1258 0.099 Uiso 1 1 calc R A 1
C26 C 0.4053(4) 0.2664(5) 0.1403(3) 0.1119(14) Uani 1 1 d . A .
H26A H 0.5211 0.2401 0.1507 0.134 Uiso 1 1 calc R B 1
H26B H 0.3481 0.1965 0.1882 0.134 Uiso 1 1 calc R B 1
C27 C 0.3877(7) 0.2630(8) 0.0376(4) 0.0833(17) Uani 0.732(10) 1 d P A 1
H27A H 0.3600 0.1682 0.0341 0.100 Uiso 0.732(10) 1 calc PR A 1
H27B H 0.4904 0.2701 -0.0063 0.100 Uiso 0.732(10) 1 calc PR A 1
C27A C 0.325(2) 0.2360(16) 0.0607(11) 0.072(4) Uiso 0.268(10) 1 d P A 2
H27C H 0.2377 0.1821 0.0900 0.086 Uiso 0.268(10) 1 calc PR A 2
H27D H 0.4049 0.1765 0.0156 0.086 Uiso 0.268(10) 1 calc PR A 2
C28 C 0.2552(4) 0.3942(4) 0.0073(2) 0.0836(9) Uani 1 1 d . . .
H28A H 0.2962 0.4612 -0.0515 0.100 Uiso 1 1 calc R A 1
H28B H 0.1658 0.3599 -0.0101 0.100 Uiso 1 1 calc R A 1

loop_
_atom_site_aniso_label
_atom_site_aniso_U_11
_atom_site_aniso_U_22
_atom_site_aniso_U_33
_atom_site_aniso_U_23
_atom_site_aniso_U_13
_atom_site_aniso_U_12
C5 0.0179(7) 0.0234(7) 0.0192(7) -0.0014(5) 0.0017(5) -0.0069(5)
C18 0.0165(7) 0.0255(8) 0.0199(7) -0.0026(5) 0.0037(5) -0.0071(6)
C23 0.0215(7) 0.0284(8) 0.0250(8) -0.0028(6) 0.0000(6) -0.0059(6)
C22 0.0242(8) 0.0415(10) 0.0234(8) -0.0025(7) -0.0019(6) -0.0065(7)
C21 0.0275(8) 0.0495(11) 0.0260(8) -0.0129(7) -0.0005(6) -0.0124(8)
C20 0.0324(9) 0.0352(9) 0.0345(9) -0.0135(7) 0.0018(7) -0.0113(7)
C19 0.0267(8) 0.0256(8) 0.0301(8) -0.0038(6) -0.0004(6) -0.0069(6)
C12 0.0209(7) 0.0236(8) 0.0285(8) -0.0018(6) -0.0024(6) -0.0083(6)
C17 0.0227(8) 0.0272(8) 0.0342(9) -0.0029(6) 0.0012(6) -0.0067(6)
C16 0.0221(8) 0.0312(9) 0.0581(12) -0.0096(8) 0.0068(8) -0.0087(7)
C15 0.0198(9) 0.0509(12) 0.0791(16) -0.0064(11) -0.0111(9) -0.0056(8)
C14 0.0383(12) 0.0820(17) 0.0594(14) 0.0072(12) -0.0255(10) -0.0133(11)
C13 0.0312(9) 0.0591(13) 0.0338(10) 0.0003(8) -0.0081(7) -0.0111(9)
C6 0.0229(7) 0.0245(8) 0.0192(7) -0.0025(5) -0.0009(6) -0.0063(6)
C11 0.0278(8) 0.0269(8) 0.0331(9) -0.0061(7) 0.0068(7) -0.0084(7)
C10 0.0368(10) 0.0283(9) 0.0413(10) -0.0075(7) 0.0043(8) -0.0121(7)
C9 0.0402(10) 0.0260(9) 0.0402(10) -0.0088(7) -0.0001(8) -0.0049(7)
C8 0.0289(9) 0.0320(9) 0.0383(10) -0.0096(7) 0.0043(7) -0.0002(7)
C7 0.0234(8) 0.0312(9) 0.0300(8) -0.0039(6) 0.0026(6) -0.0080(7)
C4 0.0217(7) 0.0258(8) 0.0231(7) -0.0022(6) -0.0007(6) -0.0070(6)
C3 0.0266(8) 0.0294(8) 0.0229(7) -0.0020(6) -0.0005(6) -0.0103(6)
C2 0.0275(8) 0.0313(8) 0.0204(7) 0.0002(6) -0.0009(6) -0.0136(6)
C1 0.0361(9) 0.0289(9) 0.0289(9) -0.0022(7) 0.0059(7) -0.0104(7)
N24 0.0360(9) 0.0343(9) 0.0290(8) -0.0037(6) 0.0061(7) -0.0111(7)
C24 0.0360(9) 0.0343(9) 0.0290(8) -0.0037(6) 0.0061(7) -0.0111(7)
O1 0.071(2) 0.0533(15) 0.0572(16) -0.0058(11) -0.0087(14) -0.0122(12)
C25 0.091(2) 0.120(3) 0.0532(16) -0.0355(16) -0.0075(15) -0.037(2)
C26 0.073(2) 0.165(4) 0.093(2) -0.067(2) -0.0399(18) 0.036(2)
C27 0.064(3) 0.130(4) 0.063(3) -0.057(3) -0.003(2) -0.007(3)
C28 0.092(2) 0.116(3) 0.0561(16) -0.0204(16) -0.0250(15) -0.033(2)

loop_
_atom_type_symbol
_atom_type_description
_atom_type_scat_dispersion_real
_atom_type_scat_dispersion_imag
_atom_type_scat_source
C C 0.0033 0.0016 'International Tables Vol C Tables 4.2.6.8 and 6.1.1.4'
H H 0.0000 0.0000 'International Tables Vol C Tables 4.2.6.8 and 6.1.1.4'
N N 0.0061 0.0033 'International Tables Vol C Tables 4.2.6.8 and 6.1.1.4'
O O 0.0106 0.0060 'International Tables Vol C Tables 4.2.6.8 and 6.1.1.4'

loop_
_geom_angle_atom_site_label_1
_geom_angle_atom_site_label_2
_geom_angle_atom_site_label_3
_geom_angle
_geom_angle_site_symmetry_1
_geom_angle_site_symmetry_3
_geom_angle_publ_flag
C4 C5 C12 109.61(12) . . ?
C4 C5 C6 108.76(12) . . ?
C12 C5 C6 110.40(12) . . ?
C4 C5 C18 106.51(12) . . ?
C12 C5 C18 110.03(12) . . ?
C6 C5 C18 111.44(12) . . ?
C23 C18 C19 118.67(14) . . ?
C23 C18 C5 123.04(14) . . ?
C19 C18 C5 118.29(13) . . ?
C18 C23 C22 120.39(15) . . ?
C18 C23 H3 119.8 . . ?
C22 C23 H3 119.8 . . ?
C21 C22 C23 120.16(16) . . ?
C21 C22 H4 119.9 . . ?
C23 C22 H4 119.9 . . ?
C20 C21 C22 119.48(16) . . ?
C20 C21 H5 120.3 . . ?
C22 C21 H5 120.3 . . ?
C19 C20 C21 120.28(16) . . ?
C19 C20 H6 119.9 . . ?
C21 C20 H6 119.9 . . ?
C20 C19 C18 121.02(15) . . ?
C20 C19 H7 119.5 . . ?
C18 C19 H7 119.5 . . ?
C13 C12 C17 118.49(15) . . ?
C13 C12 C5 120.95(14) . . ?
C17 C12 C5 120.52(13) . . ?
C12 C17 C16 120.36(16) . . ?
C12 C17 H9 119.8 . . ?
C16 C17 H9 119.8 . . ?
C15 C16 C17 120.24(18) . . ?
C15 C16 H10 119.9 . . ?
C17 C16 H10 119.9 . . ?
C16 C15 C14 119.78(17) . . ?
C16 C15 H11 120.1 . . ?
C14 C15 H11 120.1 . . ?
C15 C14 C13 120.41(19) . . ?
C15 C14 H12 119.8 . . ?
C13 C14 H12 119.8 . . ?
C14 C13 C12 120.62(18) . . ?
C14 C13 H13 119.7 . . ?
C12 C13 H13 119.7 . . ?
C11 C6 C7 118.21(15) . . ?
C11 C6 C5 120.98(13) . . ?
C7 C6 C5 120.77(13) . . ?
C10 C11 C6 120.89(15) . . ?
C10 C11 H15 117.6(11) . . ?
C6 C11 H15 121.5(11) . . ?
C9 C10 C11 120.44(17) . . ?
C9 C10 H16 120.8(13) . . ?
C11 C10 H16 118.8(13) . . ?
C10 C9 C8 119.20(17) . . ?
C10 C9 H17 121.4(12) . . ?
C8 C9 H17 119.4(12) . . ?
C9 C8 C7 120.51(16) . . ?
C9 C8 H18 120.1(13) . . ?
C7 C8 H18 119.3(13) . . ?
C8 C7 C6 120.74(15) . . ?
C8 C7 H19 119.9(12) . . ?
C6 C7 H19 119.4(12) . . ?
C3 C4 C5 178.21(17) . . ?
C4 C3 C2 177.18(17) . . ?
N24 C2 C1 120.49(14) . . ?
N24 C2 C3 119.91(15) . . ?
C1 C2 C3 119.57(15) . . ?
C24 C1 C2 120.45(16) 2_775 . ?
N24 C1 C2 120.45(16) 2_775 . ?
C24 C1 H23 116.4(14) 2_775 . ?
N24 C1 H23 116.4(14) 2_775 . ?
C2 C1 H23 122.9(13) . . ?
C1 N24 C2 119.05(15) 2_775 . ?
C25 O1 C28 105.0(3) . . ?
C25 O1A C28 114.5(8) . . ?
O1A C25 C26 103.9(5) . . ?
O1 C25 C26 105.5(2) . . ?
O1A C25 H25A 137.2 . . ?
O1 C25 H25A 110.6 . . ?
C26 C25 H25A 110.6 . . ?
O1A C25 H25B 80.7 . . ?
O1 C25 H25B 110.6 . . ?
C26 C25 H25B 110.6 . . ?
H25A C25 H25B 108.8 . . ?
C27 C26 C25 102.7(3) . . ?
C25 C26 C27A 104.9(6) . . ?
C27 C26 H26A 111.2 . . ?
C25 C26 H26A 111.2 . . ?
C27A C26 H26A 130.3 . . ?
C27 C26 H26B 111.2 . . ?
C25 C26 H26B 111.2 . . ?
C27A C26 H26B 87.3 . . ?
H26A C26 H26B 109.1 . . ?
C26 C27 C28 106.5(3) . . ?
C26 C27 H27A 110.4 . . ?
C28 C27 H27A 110.4 . . ?
C26 C27 H27B 110.4 . . ?
C28 C27 H27B 110.4 . . ?
H27A C27 H27B 108.6 . . ?
C26 C27A C28 102.3(9) . . ?
C26 C27A H27C 111.3 . . ?
C28 C27A H27C 111.3 . . ?
C26 C27A H27D 111.3 . . ?
C28 C27A H27D 111.3 . . ?
H27C C27A H27D 109.2 . . ?
O1A C28 C27 98.9(5) . . ?
O1 C28 C27 108.2(3) . . ?
O1A C28 C27A 107.0(7) . . ?
O1 C28 C27A 101.5(6) . . ?
O1A C28 H28A 84.6 . . ?
O1 C28 H28A 110.0 . . ?
C27 C28 H28A 110.0 . . ?
C27A C28 H28A 133.7 . . ?
O1A C28 H28B 140.8 . . ?
O1 C28 H28B 110.0 . . ?
C27 C28 H28B 110.0 . . ?
C27A C28 H28B 90.6 . . ?
H28A C28 H28B 108.4 . . ?

loop_
_geom_bond_atom_site_label_1
_geom_bond_atom_site_label_2
_geom_bond_distance
_geom_bond_site_symmetry_2
_geom_bond_publ_flag
C5 C4 1.479(2) . ?
C5 C12 1.544(2) . ?
C5 C6 1.547(2) . ?
C5 C18 1.550(2) . ?
C18 C23 1.388(2) . ?
C18 C19 1.391(2) . ?
C23 C22 1.398(2) . ?
C23 H3 0.9500 . ?
C22 C21 1.386(3) . ?
C22 H4 0.9500 . ?
C21 C20 1.384(2) . ?
C21 H5 0.9500 . ?
C20 C19 1.381(2) . ?
C20 H6 0.9500 . ?
C19 H7 0.9500 . ?
C12 C13 1.386(2) . ?
C12 C17 1.389(2) . ?
C17 C16 1.395(2) . ?
C17 H9 0.9500 . ?
C16 C15 1.370(3) . ?
C16 H10 0.9500 . ?
C15 C14 1.373(3) . ?
C15 H11 0.9500 . ?
C14 C13 1.386(3) . ?
C14 H12 0.9500 . ?
C13 H13 0.9500 . ?
C6 C11 1.391(2) . ?
C6 C7 1.392(2) . ?
C11 C10 1.385(2) . ?
C11 H15 0.953(19) . ?
C10 C9 1.381(3) . ?
C10 H16 0.97(2) . ?
C9 C8 1.383(3) . ?
C9 H17 0.99(2) . ?
C8 C7 1.385(2) . ?
C8 H18 0.96(2) . ?
C7 H19 0.95(2) . ?
C4 C3 1.196(2) . ?
C3 C2 1.438(2) . ?
C2 N24 1.363(2) . ?
C2 C1 1.389(2) . ?
C1 C24 1.362(2) 2_775 ?
C1 N24 1.362(2) 2_775 ?
C1 H23 0.93(2) . ?
N24 C1 1.362(2) 2_775 ?
O1 C25 1.440(4) . ?
O1 C28 1.444(4) . ?
O1A C25 1.351(11) . ?
O1A C28 1.370(11) . ?
C25 C26 1.514(5) . ?
C25 H25A 0.9900 . ?
C25 H25B 0.9900 . ?
C26 C27 1.476(5) . ?
C26 C27A 1.519(14) . ?
C26 H26A 0.9900 . ?
C26 H26B 0.9900 . ?
C27 C28 1.481(6) . ?
C27 H27A 0.9900 . ?
C27 H27B 0.9900 . ?
C27A C28 1.522(15) . ?
C27A H27C 0.9900 . ?
C27A H27D 0.9900 . ?
C28 H28A 0.9900 . ?
C28 H28B 0.9900 . ?

loop_
_geom_torsion_atom_site_label_1
_geom_torsion_atom_site_label_2
_geom_torsion_atom_site_label_3
_geom_torsion_atom_site_label_4
_geom_torsion
_geom_torsion_site_symmetry_1
_geom_torsion_site_symmetry_2
_geom_torsion_site_symmetry_3
_geom_torsion_site_symmetry_4
_geom_torsion_publ_flag
C4 C5 C18 C23 -122.06(15) . . . . ?
C12 C5 C18 C23 119.21(15) . . . . ?
C6 C5 C18 C23 -3.59(18) . . . . ?
C4 C5 C18 C19 57.95(17) . . . . ?
C12 C5 C18 C19 -60.78(16) . . . . ?
C6 C5 C18 C19 176.42(13) . . . . ?
C19 C18 C23 C22 -0.2(2) . . . . ?
C5 C18 C23 C22 179.83(13) . . . . ?
C18 C23 C22 C21 -0.3(2) . . . . ?
C23 C22 C21 C20 0.4(2) . . . . ?
C22 C21 C20 C19 0.0(2) . . . . ?
C21 C20 C19 C18 -0.5(2) . . . . ?
C23 C18 C19 C20 0.6(2) . . . . ?
C5 C18 C19 C20 -179.43(14) . . . . ?
C4 C5 C12 C13 28.6(2) . . . . ?
C6 C5 C12 C13 -91.23(18) . . . . ?
C18 C5 C12 C13 145.36(16) . . . . ?
C4 C5 C12 C17 -153.89(15) . . . . ?
C6 C5 C12 C17 86.33(17) . . . . ?
C18 C5 C12 C17 -37.08(19) . . . . ?
C13 C12 C17 C16 2.1(3) . . . . ?
C5 C12 C17 C16 -175.50(15) . . . . ?
C12 C17 C16 C15 -0.3(3) . . . . ?
C17 C16 C15 C14 -2.5(3) . . . . ?
C16 C15 C14 C13 3.5(4) . . . . ?
C15 C14 C13 C12 -1.6(4) . . . . ?
C17 C12 C13 C14 -1.2(3) . . . . ?
C5 C12 C13 C14 176.46(19) . . . . ?
C4 C5 C6 C11 -151.59(14) . . . . ?
C12 C5 C6 C11 -31.30(19) . . . . ?
C18 C5 C6 C11 91.29(17) . . . . ?
C4 C5 C6 C7 30.57(19) . . . . ?
C12 C5 C6 C7 150.86(14) . . . . ?
C18 C5 C6 C7 -86.55(17) . . . . ?
C7 C6 C11 C10 0.4(2) . . . . ?
C5 C6 C11 C10 -177.46(16) . . . . ?
C6 C11 C10 C9 -0.7(3) . . . . ?
C11 C10 C9 C8 0.2(3) . . . . ?
C10 C9 C8 C7 0.5(3) . . . . ?
C9 C8 C7 C6 -0.7(3) . . . . ?
C11 C6 C7 C8 0.3(2) . . . . ?
C5 C6 C7 C8 178.16(15) . . . . ?
N24 C2 C1 C24 0.0(3) . . . 2_775 ?
C3 C2 C1 C24 -178.21(16) . . . 2_775 ?
N24 C2 C1 N24 0.0(3) . . . 2_775 ?
C3 C2 C1 N24 -178.21(16) . . . 2_775 ?
C1 C2 N24 C1 0.0(3) . . . 2_775 ?
C3 C2 N24 C1 178.20(16) . . . 2_775 ?
C28 O1A C25 O1 -72.0(12) . . . . ?
C28 O1A C25 C26 25.3(13) . . . . ?
C28 O1 C25 O1A 58.2(9) . . . . ?
C28 O1 C25 C26 -33.7(4) . . . . ?
O1A C25 C26 C27 -1.0(10) . . . . ?
O1 C25 C26 C27 33.6(5) . . . . ?
O1A C25 C26 C27A -27.1(12) . . . . ?
O1 C25 C26 C27A 7.5(8) . . . . ?
C25 C26 C27 C28 -20.4(6) . . . . ?
C27A C26 C27 C28 77.6(15) . . . . ?
C27 C26 C27A C28 -68.8(13) . . . . ?
C25 C26 C27A C28 19.6(10) . . . . ?
C25 O1A C28 O1 72.5(12) . . . . ?
C25 O1A C28 C27 -37.3(11) . . . . ?
C25 O1A C28 C27A -12.6(12) . . . . ?
C25 O1 C28 O1A -57.4(9) . . . . ?
C25 O1 C28 C27 20.7(4) . . . . ?
C25 O1 C28 C27A 46.1(6) . . . . ?
C26 C27 C28 O1A 33.4(7) . . . . ?
C26 C27 C28 O1 0.6(6) . . . . ?
C26 C27 C28 C27A -77.7(14) . . . . ?
C26 C27A C28 O1A -5.9(10) . . . . ?
C26 C27A C28 O1 -39.7(9) . . . . ?
C26 C27A C28 C27 68.7(13) . . . . ?
